data_2008585
loop_
_publ_author_name
'Paix\~ao, J. A.'
'Matos Beja, A.'
'Pereira Silva, P. S. '
'Ramos Silva, M.'
'Alte da Veiga, L.'

_publ_section_title
;
 A new orthorhombic phase of <i>N</i>,<i>N</i>'-diphenylguanidine
;
_journal_issue 6
_journal_name_full 'Acta Crystallographica Section C'
_journal_page_first 1037
_journal_page_last 1040
_journal_paper_doi 10.1107/S0108270199002462
_journal_volume 55
_journal_year 1999
_chemical_formula_sum 'C13 H13 N3'
_chemical_formula_weight 211.27
_chemical_name_common melaniline
_chemical_name_systematic
;
 N,N' diphenyl guanidine
;
_space_group_IT_number 19
_symmetry_cell_setting orthorhombic
_symmetry_space_group_name_Hall 'P 2ac 2ab'
_symmetry_space_group_name_H-M 'P 21 21 21'
_audit_creation_method SHELXL-97
_cell_angle_alpha 90.00
_cell_angle_beta 90.00
_cell_angle_gamma 90.00
_cell_formula_units_Z 8
_cell_length_a 9.003(5)
_cell_length_b 12.699(3)
_cell_length_c 20.522(8)
_cell_measurement_reflns_used 25
_cell_measurement_temperature 293(2)
_cell_measurement_theta_max 13.77
_cell_measurement_theta_min 10.49
_cell_volume 2346.3(17)
_computing_cell_refinement 'CAD-4 Software'
_computing_data_collection 'CAD-4 Software (Enraf-Nonius, 1989)'
_computing_data_reduction 'SDP-plus (Frenz, 1985)'
_computing_molecular_graphics 'ORTEPII (Johnson, 1976)'
_computing_publication_material SHELXL97
_computing_structure_refinement 'SHELXL97 (Sheldrick, 1997)'
_computing_structure_solution 'SHELXS97 (Sheldrick, 1990)'
_diffrn_ambient_temperature 293(2)
_diffrn_measured_fraction_theta_full 0.964
_diffrn_measured_fraction_theta_max 0.964
_diffrn_measurement_device_type 'Enraf-Nonius  CAD4'
_diffrn_measurement_method 'profile data from \w-2\q scans'
_diffrn_radiation_monochromator 'equatorial mounted graphite'
_diffrn_radiation_source 'fine-focus sealed tube'
_diffrn_radiation_type MoK\a
_diffrn_radiation_wavelength 0.71073
_diffrn_reflns_av_R_equivalents 0.0142
_diffrn_reflns_av_sigmaI/netI 0.0145
_diffrn_reflns_limit_h_max 10
_diffrn_reflns_limit_h_min -6
_diffrn_reflns_limit_k_max 15
_diffrn_reflns_limit_k_min -9
_diffrn_reflns_limit_l_max 24
_diffrn_reflns_limit_l_min -24
_diffrn_reflns_number 3366
_diffrn_reflns_theta_full 24.97
_diffrn_reflns_theta_max 24.97
_diffrn_reflns_theta_min 3.01
_diffrn_standards_decay_% 1.1
_diffrn_standards_interval_time 180
_diffrn_standards_number 3
_exptl_absorpt_coefficient_mu 0.074
_exptl_absorpt_correction_type none
_exptl_crystal_colour colourless
_exptl_crystal_density_diffrn 1.196
_exptl_crystal_density_method 'not measured'
_exptl_crystal_description block
_exptl_crystal_F_000 896
_exptl_crystal_size_max 0.51
_exptl_crystal_size_mid 0.37
_exptl_crystal_size_min 0.23
_refine_diff_density_max 0.135
_refine_diff_density_min -0.116
_refine_ls_extinction_coef 0.0036(10)
_refine_ls_extinction_method 'SHELXL97 (Sheldrick, 1997)'
_refine_ls_goodness_of_fit_ref 1.030
_refine_ls_hydrogen_treatment constr
_refine_ls_matrix_type full
_refine_ls_number_parameters 290
_refine_ls_number_reflns 3006
_refine_ls_number_restraints 0
_refine_ls_restrained_S_all 1.030
_refine_ls_R_factor_all 0.0628
_refine_ls_R_factor_gt 0.0364
_refine_ls_shift/su_max 0.000
_refine_ls_shift/su_mean 0.000
_refine_ls_structure_factor_coef Fsqd
_refine_ls_weighting_details 'calc w = 1/[\s^2^(Fo^2^)+(0.0539P)^2^+0.3312P] where P=(Fo^2^+2Fc^2^)/3'
_refine_ls_weighting_scheme calc
_refine_ls_wR_factor_ref 0.1094
_reflns_number_gt 2165
_reflns_number_total 3006
_reflns_threshold_expression I>2\s(I)
_cod_data_source_file na1391.cif
_cod_data_source_block dpg
_cod_original_sg_symbol_H-M P212121
_cod_database_code 2008585
_cod_database_fobs_code 2008585

loop_
_symmetry_equiv_pos_as_xyz
'x, y, z'
'-x+1/2, -y, z+1/2'
'-x, y+1/2, -z+1/2'
'x+1/2, -y+1/2, -z'

loop_
_atom_site_label
_atom_site_fract_x
_atom_site_fract_y
_atom_site_fract_z
_atom_site_U_iso_or_equiv
_atom_site_adp_type
_atom_site_calc_flag
_atom_site_refinement_flags
_atom_site_occupancy
_atom_site_disorder_assembly
_atom_site_disorder_group
_atom_site_type_symbol
N1 .0325(2) .34348(19) .24749(11) .0747(6) Uani d . 1 . . N
H1 -.0588 .3352 .2363 .090 Uiso calc R 1 . . H
N2 -.0427(3) .2452(2) .33375(12) .0968(9) Uani d . 1 . . N
H2A -.0282 .2104 .3691 .116 Uiso calc R 1 . . H
H2B -.1308 .2507 .3179 .116 Uiso calc R 1 . . H
N3 .2082(2) .28819(19) .32256(10) .0729(6) Uani d . 1 . . N
N1' .5594(3) .3490(2) .30577(11) .0821(7) Uani d . 1 . . N
H1' .4915 .3243 .3310 .099 Uiso calc R 1 . . H
N2' .4688(3) .23190(19) .23321(11) .0819(7) Uani d . 1 . . N
H2A' .4753 .1911 .1999 .098 Uiso calc R 1 . . H
H2B' .3879 .2341 .2555 .098 Uiso calc R 1 . . H
N3' .7104(2) .29487(19) .22040(10) .0736(6) Uani d . 1 . . N
C1 .0735(3) .2917(2) .30297(12) .0673(7) Uani d . 1 . . C
C2 .2394(3) .2351(2) .38194(12) .0661(7) Uani d . 1 . . C
C3 .2366(5) .2848(3) .43956(16) .1364(17) Uani d . 1 . . C
H3 .2070 .3549 .4414 .164 Uiso calc R 1 . . H
C4 .2767(8) .2340(4) .49603(18) .167(2) Uani d . 1 . . C
H4 .2715 .2706 .5352 .200 Uiso calc R 1 . . H
C5 .3219(4) .1364(4) .49677(18) .1062(12) Uani d . 1 . . C
H5 .3483 .1036 .5356 .127 Uiso calc R 1 . . H
C6 .3287(5) .0858(3) .44074(19) .1272(15) Uani d . 1 . . C
H6 .3614 .0163 .4399 .153 Uiso calc R 1 . . H
C7 .2879(5) .1348(3) .38316(16) .1137(12) Uani d . 1 . . C
H7 .2941 .0974 .3443 .136 Uiso calc R 1 . . H
C8 .1162(3) .4080(2) .20600(12) .0662(7) Uani d . 1 . . C
C9 .0594(4) .4267(3) .14436(14) .0845(9) Uani d . 1 . . C
H9 -.0301 .3961 .1320 .101 Uiso calc R 1 . . H
C10 .1339(5) .4897(3) .10165(16) .1028(11) Uani d . 1 . . C
H10 .0937 .5021 .0606 .123 Uiso calc R 1 . . H
C11 .2658(5) .5348(3) .1178(2) .1118(12) Uani d . 1 . . C
H11 .3165 .5764 .0879 .134 Uiso calc R 1 . . H
C12 .3229(4) .5184(3) .1786(2) .1042(11) Uani d . 1 . . C
H12 .4127 .5494 .1902 .125 Uiso calc R 1 . . H
C13 .2479(4) .4561(2) .22316(16) .0846(8) Uani d . 1 . . C
H13 .2865 .4465 .2648 .102 Uiso calc R 1 . . H
C1' .5842(3) .2919(2) .25032(13) .0667(7) Uani d . 1 . . C
C2' .7226(3) .2447(2) .15923(12) .0729(8) Uani d . 1 . . C
C3' .8155(4) .1614(3) .15128(17) .1006(11) Uani d . 1 . . C
H3' .8628 .1321 .1873 .121 Uiso calc R 1 . . H
C4' .8402(5) .1198(4) .0894(3) .1452(19) Uani d . 1 . . C
H4' .9041 .0629 .0840 .174 Uiso calc R 1 . . H
C5' .7709(6) .1625(6) .0373(3) .166(3) Uani d . 1 . . C
H5' .7896 .1363 -.0042 .199 Uiso calc R 1 . . H
C6' .6751(6) .2427(5) .04520(19) .152(2) Uani d . 1 . . C
H6' .6255 .2697 .0091 .183 Uiso calc R 1 . . H
C7' .6493(4) .2853(3) .10549(15) .1067(11) Uani d . 1 . . C
H7' .5832 .3410 .1103 .128 Uiso calc R 1 . . H
C8' .6280(3) .4414(2) .32763(13) .0703(7) Uani d . 1 . . C
C9' .5786(4) .4828(3) .38637(15) .0958(10) Uani d . 1 . . C
H9' .5030 .4495 .4094 .115 Uiso calc R 1 . . H
C10' .6419(5) .5734(3) .41041(17) .1101(12) Uani d . 1 . . C
H10' .6095 .6001 .4501 .132 Uiso calc R 1 . . H
C11' .7507(5) .6247(3) .3774(2) .1083(12) Uani d . 1 . . C
H11' .7921 .6862 .3941 .130 Uiso calc R 1 . . H
C12' .7986(4) .5844(3) .31899(18) .0943(10) Uani d . 1 . . C
H12' .8738 .6185 .2962 .113 Uiso calc R 1 . . H
C13' .7367(3) .4941(2) .29378(15) .0756(8) Uani d . 1 . . C
H13' .7686 .4686 .2537 .091 Uiso calc R 1 . . H

loop_
_atom_site_aniso_label
_atom_site_aniso_U_11
_atom_site_aniso_U_22
_atom_site_aniso_U_33
_atom_site_aniso_U_12
_atom_site_aniso_U_13
_atom_site_aniso_U_23
N1 .0438(13) .0975(17) .0829(13) -.0047(13) -.0032(11) .0069(14)
N2 .0509(14) .140(2) .0996(17) -.0109(16) .0057(11) .0261(17)
N3 .0464(13) .0991(17) .0731(12) -.0017(13) .0033(10) .0035(12)
N1' .0655(15) .0876(17) .0932(15) -.0168(14) .0249(12) -.0139(14)
N2' .0543(13) .0891(17) .1023(16) -.0182(14) .0122(12) -.0166(13)
N3' .0447(12) .0934(17) .0827(13) -.0082(12) .0030(10) -.0143(12)
C1 .0499(15) .083(2) .0694(14) -.0024(15) .0055(12) -.0031(14)
C2 .0498(14) .0787(19) .0697(14) .0016(15) .0052(11) -.0018(14)
C3 .219(5) .106(3) .085(2) .061(3) -.028(3) -.0189(19)
C4 .286(7) .132(4) .082(2) .070(4) -.040(3) -.024(2)
C5 .108(3) .116(3) .094(2) .004(2) -.018(2) .014(2)
C6 .183(4) .091(2) .107(3) .031(3) .008(3) .016(2)
C7 .169(4) .089(2) .083(2) .021(3) .009(2) -.0086(18)
C8 .0538(15) .0671(17) .0777(16) .0069(14) .0042(13) -.0056(13)
C9 .086(2) .087(2) .0805(18) -.0057(18) .0003(16) -.0039(16)
C10 .120(3) .105(3) .083(2) .000(3) .010(2) .0030(19)
C11 .119(3) .092(3) .124(3) -.003(3) .026(3) .029(2)
C12 .082(3) .085(2) .146(3) -.0155(19) .008(2) .016(2)
C13 .067(2) .084(2) .103(2) -.0027(18) -.0041(16) .0081(17)
C1' .0467(15) .0727(18) .0806(15) -.0076(14) .0022(13) .0014(14)
C2' .0546(16) .087(2) .0768(16) -.0204(16) .0099(13) -.0078(15)
C3' .064(2) .116(3) .122(3) -.003(2) .0040(19) -.036(2)
C4' .089(3) .176(5) .171(4) -.021(3) .027(3) -.088(4)
C5' .118(4) .256(7) .123(4) -.076(5) .048(3) -.089(5)
C6' .143(4) .236(6) .078(2) -.066(4) .015(3) .009(3)
C7' .102(3) .133(3) .085(2) -.027(2) .0038(19) .017(2)
C8' .0579(17) .0729(18) .0802(16) .0039(16) -.0068(13) -.0013(15)
C9' .104(3) .099(3) .0842(19) -.001(2) .0092(19) -.0046(19)
C10' .142(4) .099(3) .090(2) .011(3) -.022(2) -.015(2)
C11' .117(3) .088(2) .120(3) -.005(3) -.051(3) -.007(2)
C12' .079(2) .081(2) .123(3) -.0105(19) -.025(2) .009(2)
C13' .0570(17) .0751(18) .0946(18) -.0015(16) -.0073(15) .0010(15)

loop_
_atom_type_symbol
_atom_type_description
_atom_type_scat_dispersion_real
_atom_type_scat_dispersion_imag
_atom_type_scat_source
C C 0.0033 0.0016 'International Tables Vol C Tables 4.2.6.8 and 6.1.1.4'
N N 0.0061 0.0033 'International Tables Vol C Tables 4.2.6.8 and 6.1.1.4'
H H 0.0000 0.0000 'International Tables Vol C Tables 4.2.6.8 and 6.1.1.4'

loop_
_geom_angle_atom_site_label_1
_geom_angle_atom_site_label_2
_geom_angle_atom_site_label_3
_geom_angle
_geom_angle_publ_flag
C1 N1 C8 130.0(2) yes
C1 N1 H1 115.0 ?
C8 N1 H1 115.0 ?
C1 N2 H2A 120.0 ?
C1 N2 H2B 120.0 ?
H2A N2 H2B 120.0 ?
C1 N3 C2 118.3(2) yes
C1' N1' C8' 129.7(2) yes
C1' N1' H1' 115.1 ?
C8' N1' H1' 115.1 ?
C1' N2' H2A' 120.0 ?
C1' N2' H2B' 120.0 ?
H2A' N2' H2B' 120.0 ?
C1' N3' C2' 118.5(2) yes
N3 C1 N2 124.7(3) yes
N3 C1 N1 122.4(2) yes
N2 C1 N1 112.9(2) yes
C3 C2 C7 115.8(3) ?
C3 C2 N3 122.0(3) ?
C7 C2 N3 121.9(2) ?
C2 C3 C4 121.2(4) ?
C2 C3 H3 119.4 ?
C4 C3 H3 119.4 ?
C5 C4 C3 122.5(4) ?
C5 C4 H4 118.7 ?
C3 C4 H4 118.7 ?
C4 C5 C6 117.9(4) ?
C4 C5 H5 121.1 ?
C6 C5 H5 121.1 ?
C5 C6 C7 120.8(4) ?
C5 C6 H6 119.6 ?
C7 C6 H6 119.6 ?
C2 C7 C6 121.8(3) ?
C2 C7 H7 119.1 ?
C6 C7 H7 119.1 ?
C13 C8 C9 118.3(3) ?
C13 C8 N1 124.5(3) ?
C9 C8 N1 117.2(3) ?
C10 C9 C8 120.4(3) ?
C10 C9 H9 119.8 ?
C8 C9 H9 119.8 ?
C11 C10 C9 121.3(4) ?
C11 C10 H10 119.3 ?
C9 C10 H10 119.3 ?
C10 C11 C12 119.2(4) ?
C10 C11 H11 120.4 ?
C12 C11 H11 120.4 ?
C11 C12 C13 120.4(4) ?
C11 C12 H12 119.8 ?
C13 C12 H12 119.8 ?
C8 C13 C12 120.2(3) ?
C8 C13 H13 119.9 ?
C12 C13 H13 119.9 ?
N3' C1' N2' 125.1(3) yes
N3' C1' N1' 121.6(2) yes
N2' C1' N1' 113.2(2) yes
C3' C2' C7' 119.2(3) ?
C3' C2' N3' 120.4(3) ?
C7' C2' N3' 120.2(3) ?
C2' C3' C4' 120.2(4) ?
C2' C3' H3' 119.9 ?
C4' C3' H3' 119.9 ?
C5' C4' C3' 119.6(5) ?
C5' C4' H4' 120.2 ?
C3' C4' H4' 120.2 ?
C6' C5' C4' 120.3(5) ?
C6' C5' H5' 119.9 ?
C4' C5' H5' 119.9 ?
C5' C6' C7' 121.1(5) ?
C5' C6' H6' 119.4 ?
C7' C6' H6' 119.4 ?
C6' C7' C2' 119.4(4) ?
C6' C7' H7' 120.3 ?
C2' C7' H7' 120.3 ?
C13' C8' C9' 118.9(3) ?
C13' C8' N1' 124.1(3) ?
C9' C8' N1' 117.0(3) ?
C10' C9' C8' 119.7(4) ?
C10' C9' H9' 120.1 ?
C8' C9' H9' 120.1 ?
C11' C10' C9' 121.4(4) ?
C11' C10' H10' 119.3 ?
C9' C10' H10' 119.3 ?
C10' C11' C12' 118.9(3) ?
C10' C11' H11' 120.5 ?
C12' C11' H11' 120.5 ?
C11' C12' C13' 120.8(4) ?
C11' C12' H12' 119.6 ?
C13' C12' H12' 119.6 ?
C8' C13' C12' 120.3(3) ?
C8' C13' H13' 119.9 ?
C12' C13' H13' 119.9 ?

loop_
_geom_bond_atom_site_label_1
_geom_bond_atom_site_label_2
_geom_bond_site_symmetry_2
_geom_bond_distance
_geom_bond_publ_flag
N1 C1 . 1.366(3) yes
N1 C8 . 1.402(3) yes
N1 H1 . .8600 ?
N2 C1 . 1.356(3) yes
N2 H2A . .8600 ?
N2 H2B . .8600 ?
N3 C1 . 1.278(3) yes
N3 C2 . 1.421(3) yes
N1' C1' . 1.367(3) yes
N1' C8' . 1.400(4) yes
N1' H1' . .8600 ?
N2' C1' . 1.336(3) yes
N2' H2A' . .8600 ?
N2' H2B' . .8600 ?
N3' C1' . 1.292(3) yes
N3' C2' . 1.412(3) yes
C2 C3 . 1.341(4) ?
C2 C7 . 1.347(4) ?
C3 C4 . 1.374(5) ?
C3 H3 . .9300 ?
C4 C5 . 1.304(6) ?
C4 H4 . .9300 ?
C5 C6 . 1.319(5) ?
C5 H5 . .9300 ?
C6 C7 . 1.385(5) ?
C6 H6 . .9300 ?
C7 H7 . .9300 ?
C8 C13 . 1.379(4) ?
C8 C9 . 1.385(4) ?
C9 C10 . 1.363(4) ?
C9 H9 . .9300 ?
C10 C11 . 1.359(5) ?
C10 H10 . .9300 ?
C11 C12 . 1.366(5) ?
C11 H11 . .9300 ?
C12 C13 . 1.385(4) ?
C12 H12 . .9300 ?
C13 H13 . .9300 ?
C2' C3' . 1.358(4) ?
C2' C7' . 1.385(4) ?
C3' C4' . 1.393(5) ?
C3' H3' . .9300 ?
C4' C5' . 1.352(8) ?
C4' H4' . .9300 ?
C5' C6' . 1.344(8) ?
C5' H5' . .9300 ?
C6' C7' . 1.370(6) ?
C6' H6' . .9300 ?
C7' H7' . .9300 ?
C8' C13' . 1.374(4) ?
C8' C9' . 1.388(4) ?
C9' C10' . 1.376(5) ?
C9' H9' . .9300 ?
C10' C11' . 1.357(5) ?
C10' H10' . .9300 ?
C11' C12' . 1.374(5) ?
C11' H11' . .9300 ?
C12' C13' . 1.376(4) ?
C12' H12' . .9300 ?
C13' H13' . .9300 ?

loop_
_geom_hbond_atom_site_label_D
_geom_hbond_atom_site_label_H
_geom_hbond_atom_site_label_A
_geom_hbond_site_symmetry_A
_geom_hbond_distance_DH
_geom_hbond_distance_HA
_geom_hbond_distance_DA
_geom_hbond_angle_DHA
N2 H2B N3' 1_455 0.86 2.52 3.279(3) 147.2
N1 H1 N3' 1_455 0.86 2.16 3.016(3) 170.6
N1' H1' N3 . 0.86 2.60 3.273(4) 136.2
N2' H2B' N3 . 0.86 2.23 3.062(3) 162.0

loop_
_geom_torsion_atom_site_label_1
_geom_torsion_atom_site_label_2
_geom_torsion_atom_site_label_3
_geom_torsion_atom_site_label_4
_geom_torsion
_geom_torsion_publ_flag
C2 N3 C1 N2 -2.2(4) yes
C2 N3 C1 N1 178.1(2) ?
C8 N1 C1 N3 -6.6(4) ?
C8 N1 C1 N2 173.6(3) yes
C1 N3 C2 C3 -89.4(4) ?
C1 N3 C2 C7 97.3(4) yes
C7 C2 C3 C4 -2.0(7) ?
N3 C2 C3 C4 -175.6(5) ?
C2 C3 C4 C5 1.3(10) ?
C3 C4 C5 C6 0.1(9) ?
C4 C5 C6 C7 -0.6(7) ?
C3 C2 C7 C6 1.5(6) ?
N3 C2 C7 C6 175.1(4) ?
C5 C6 C7 C2 -0.2(7) ?
C1 N1 C8 C13 -19.4(4) yes
C1 N1 C8 C9 162.6(3) ?
C13 C8 C9 C10 1.1(5) ?
N1 C8 C9 C10 179.3(3) ?
C8 C9 C10 C11 0.7(5) ?
C9 C10 C11 C12 -1.5(6) ?
C10 C11 C12 C13 0.4(6) ?
C9 C8 C13 C12 -2.1(4) ?
N1 C8 C13 C12 179.9(3) ?
C11 C12 C13 C8 1.4(5) ?
C2' N3' C1' N2' 10.7(4) yes
C2' N3' C1' N1' -172.2(3) ?
C8' N1' C1' N3' 25.0(5) ?
C8' N1' C1' N2' -157.6(3) yes
C1' N3' C2' C3' -116.2(3) ?
C1' N3' C2' C7' 69.2(4) yes
C7' C2' C3' C4' 2.1(5) ?
N3' C2' C3' C4' -172.6(3) ?
C2' C3' C4' C5' -0.1(6) ?
C3' C4' C5' C6' -2.0(8) ?
C4' C5' C6' C7' 2.3(8) ?
C5' C6' C7' C2' -0.3(6) ?
C3' C2' C7' C6' -1.8(5) ?
N3' C2' C7' C6' 172.8(3) ?
C1' N1' C8' C13' 1.3(5) yes
C1' N1' C8' C9' 179.5(3) ?
C13' C8' C9' C10' -1.9(5) ?
N1' C8' C9' C10' 179.9(3) ?
C8' C9' C10' C11' 1.1(5) ?
C9' C10' C11' C12' -0.4(5) ?
C10' C11' C12' C13' 0.6(5) ?
C9' C8' C13' C12' 2.1(4) ?
N1' C8' C13' C12' -179.8(3) ?
C11' C12' C13' C8' -1.5(5) ?

loop_
_cod_related_entry_id
_cod_related_entry_database
_cod_related_entry_code
1 ChemSpider 7313
